data_4301711
loop_
_publ_author_name
'Christian Meermann'
'Karl W. T\"ornroos'
'Reiner Anwander'

_publ_contact_author_address
;
       Department of Chemistry,
       University of Bergen,
       Allegaten 41,
       N-5007 Bergen,
       Norway.
;
_publ_contact_author_email karl.tornroos@kj.uib.no
_publ_contact_author_fax '+47 55 58 3552'
_publ_contact_author_name
;
       Prof. Karl Wilhelm T\"ornroos
;
_publ_contact_author_phone '+47 55 58 9490'
_publ_section_title
;
Scandium SALEN Complexes Bearing Chloro, Aryloxo, and Hydroxo Ligands
;
_journal_name_full 'Inorganic Chemistry'
_journal_page_first 2561
_journal_page_last 2570
_journal_paper_doi 10.1021/ic802082b
_journal_volume 48
_journal_year 2009
_chemical_formula_moiety 'C105 H156 N6 O6 Sc2'
_chemical_formula_sum 'C105 H156 N6 O6 Sc2'
_chemical_formula_weight 1688.28
_chemical_name_systematic
; 
 ? 
;
_space_group_IT_number 15
_symmetry_cell_setting monoclinic
_symmetry_space_group_name_Hall '-C 2yc'
_symmetry_space_group_name_H-M 'C 1 2/c 1'
_atom_sites_solution_hydrogens geom
_atom_sites_solution_primary direct
_atom_sites_solution_secondary difmap
_audit_creation_method SHELXL-97
_cell_angle_alpha 90.00
_cell_angle_beta 98.122(1)
_cell_angle_gamma 90.00
_cell_formula_units_Z 4
_cell_length_a 20.5546(15)
_cell_length_b 22.3221(16)
_cell_length_c 28.192(2)
_cell_measurement_reflns_used 20943
_cell_measurement_temperature 123(2)
_cell_measurement_theta_max 25.820
_cell_measurement_theta_min 2.304
_cell_volume 12805.4(16)
_computing_cell_refinement
;
Bruker (2004). SAINT, version 6.45a, Bruker AXS Inc., Madison, 
Wisconsin, USA.
;
_computing_data_collection
;
Bruker (1999). SMART, version 5.054, Bruker AXS Inc., Madison, 
Wisconsin, USA.
;
_computing_data_reduction
;
Bruker (2004). SAINT, version 6.45a, Bruker AXS Inc., Madison, 
Wisconsin, USA.
;
_computing_molecular_graphics
;
Brandenburg, K. (2007). DIAMOND. Version 3.1. Crystal Impact GbR, Bonn, 
Germany.
;
_computing_publication_material
;
Bruker AXS (2003). SHELXTL. Version 6.14. Bruker AXS Inc., Madison, 
Wisconsin, USA.
;
_computing_structure_refinement
;
Sheldrick, G. M. (2008). Acta Crystallographica, A64, 112-122.
;
_computing_structure_solution
;     
Sheldrick, G. M. (2008). Acta Crystallographica, A64, 112-122.
;
_diffrn_ambient_temperature 123(2)
_diffrn_detector_area_resol_mean '48 \um'
_diffrn_measured_fraction_theta_full 0.996
_diffrn_measured_fraction_theta_max 0.996
_diffrn_measurement_device_type 'Bruker-AXS SMART 2K CCD'
_diffrn_measurement_method 'omega scans'
_diffrn_radiation_monochromator graphite
_diffrn_radiation_source 'normal-focus sealed tube'
_diffrn_radiation_type MoK\a
_diffrn_radiation_wavelength 0.71073
_diffrn_reflns_av_R_equivalents 0.1309
_diffrn_reflns_av_sigmaI/netI 0.0868
_diffrn_reflns_limit_h_max 24
_diffrn_reflns_limit_h_min -24
_diffrn_reflns_limit_k_max 26
_diffrn_reflns_limit_k_min -26
_diffrn_reflns_limit_l_max 33
_diffrn_reflns_limit_l_min -33
_diffrn_reflns_number 71454
_diffrn_reflns_theta_full 25.13
_diffrn_reflns_theta_max 25.13
_diffrn_reflns_theta_min 1.88
_diffrn_standards_decay_% 0
_diffrn_standards_interval_count 1
_diffrn_standards_interval_time 28h
_diffrn_standards_number 824
_exptl_absorpt_coefficient_mu 0.148
_exptl_absorpt_correction_T_max 0.97402
_exptl_absorpt_correction_T_min 0.89862
_exptl_absorpt_correction_type numerical
_exptl_absorpt_process_details
;
Bruker AXS (2003). SHELXTL. Version 6.14. 
Bruker AXS Inc., Madison, Wisconsin, USA. 
;
_exptl_crystal_colour 'pale yellow'
_exptl_crystal_density_diffrn 0.876
_exptl_crystal_density_method 'not measured'
_exptl_crystal_description prism
_exptl_crystal_F_000 3672
_exptl_crystal_size_max 0.78
_exptl_crystal_size_mid 0.42
_exptl_crystal_size_min 0.125
_platon_squeeze_details ' ?'
_refine_diff_density_max 0.491
_refine_diff_density_min -0.631
_refine_diff_density_rms 0.069
_refine_ls_extinction_method none
_refine_ls_goodness_of_fit_ref 1.008
_refine_ls_hydrogen_treatment constr
_refine_ls_matrix_type full
_refine_ls_number_parameters 589
_refine_ls_number_reflns 11395
_refine_ls_number_restraints 30
_refine_ls_restrained_S_all 1.014
_refine_ls_R_factor_all 0.1269
_refine_ls_R_factor_gt 0.0805
_refine_ls_shift/su_max 0.001
_refine_ls_shift/su_mean 0.000
_refine_ls_structure_factor_coef Fsqd
_refine_ls_weighting_details 'calc w=1/[\s^2^(Fo^2^)+(0.1478P)^2^] where P=(Fo^2^+2Fc^2^)/3'
_refine_ls_weighting_scheme calc
_refine_ls_wR_factor_gt 0.2211
_refine_ls_wR_factor_ref 0.2416
_reflns_number_gt 6718
_reflns_number_total 11395
_reflns_threshold_expression I>2\s(I)
_cod_data_source_file ic802082b_si_001_1.cif
_cod_data_source_block Compound2
_cod_original_sg_symbol_H-M 'C 2/c'
_cod_database_code 4301711

loop_
_symmetry_equiv_pos_as_xyz
'x, y, z'
'-x, y, -z+1/2'
'x+1/2, y+1/2, z'
'-x+1/2, y+1/2, -z+1/2'
'-x, -y, -z'
'x, -y, z-1/2'
'-x+1/2, -y+1/2, -z'
'x+1/2, -y+1/2, z-1/2'

loop_
_atom_site_label
_atom_site_type_symbol
_atom_site_fract_x
_atom_site_fract_y
_atom_site_fract_z
_atom_site_U_iso_or_equiv
_atom_site_adp_type
_atom_site_occupancy
_atom_site_symmetry_multiplicity
_atom_site_calc_flag
_atom_site_refinement_flags
_atom_site_disorder_assembly
_atom_site_disorder_group
Sc Sc 0.38719(3) 0.53913(3) 0.60667(2) 0.0312(2) Uani 1 1 d . . .
N1 N 0.39759(14) 0.54066(12) 0.68899(10) 0.0271(6) Uani 1 1 d . . .
C1 C 0.5000 0.5548(2) 0.7500 0.0292(11) Uani 1 2 d S . .
O1 O 0.33988(12) 0.61619(11) 0.61823(8) 0.0342(6) Uani 1 1 d . . .
O2 O 0.43899(11) 0.46148(10) 0.61375(8) 0.0309(6) Uani 1 1 d . . .
N2 N 0.48783(15) 0.57374(13) 0.59835(10) 0.0303(7) Uani 1 1 d . . .
C2 C 0.44987(17) 0.51190(15) 0.72199(12) 0.0274(8) Uani 1 1 d . . .
H2A H 0.4739 0.4839 0.7034 0.033 Uiso 1 1 calc R . .
H2B H 0.4293 0.4878 0.7453 0.033 Uiso 1 1 calc R . .
O3 O 0.30526(12) 0.49463(11) 0.58421(9) 0.0355(6) Uani 1 1 d . . .
N3 N 0.37715(14) 0.56279(14) 0.52738(10) 0.0334(7) Uani 1 1 d . . .
C3 C 0.34661(18) 0.55540(15) 0.70753(12) 0.0314(8) Uani 1 1 d . . .
H3A H 0.3458 0.5426 0.7396 0.038 Uiso 1 1 calc R . .
C4 C 0.28962(17) 0.58930(16) 0.68571(12) 0.0306(8) Uani 1 1 d . . .
C5 C 0.23649(18) 0.59172(17) 0.71171(13) 0.0377(9) Uani 1 1 d . . .
H5A H 0.2391 0.5708 0.7413 0.045 Uiso 1 1 calc R . .
C6 C 0.18105(19) 0.62342(18) 0.69549(14) 0.0404(10) Uani 1 1 d . . .
C7 C 0.18218(19) 0.65570(18) 0.65277(14) 0.0412(10) Uani 1 1 d . . .
H7A H 0.1448 0.6796 0.6418 0.049 Uiso 1 1 calc R . .
C8 C 0.23307(18) 0.65571(17) 0.62526(13) 0.0359(9) Uani 1 1 d . . .
C9 C 0.28903(18) 0.62025(16) 0.64234(13) 0.0328(9) Uani 1 1 d . . .
C10 C 0.1221(2) 0.6275(2) 0.72271(16) 0.0545(12) Uani 1 1 d . . .
C11 C 0.1189(2) 0.6899(2) 0.74445(18) 0.0724(16) Uani 1 1 d . . .
H11A H 0.1184 0.7201 0.7192 0.109 Uiso 1 1 calc R . .
H11B H 0.1573 0.6961 0.7687 0.109 Uiso 1 1 calc R . .
H11C H 0.0788 0.6934 0.7594 0.109 Uiso 1 1 calc R . .
C12 C 0.1270(2) 0.5807(3) 0.7626(2) 0.085(2) Uani 1 1 d . . .
H12A H 0.0947 0.5897 0.7841 0.127 Uiso 1 1 calc R . .
H12B H 0.1713 0.5814 0.7808 0.127 Uiso 1 1 calc R . .
H12C H 0.1181 0.5408 0.7486 0.127 Uiso 1 1 calc R . .
C13 C 0.0589(2) 0.6159(3) 0.6885(2) 0.0718(15) Uani 1 1 d . . .
H13A H 0.0511 0.6491 0.6657 0.108 Uiso 1 1 calc R . .
H13B H 0.0219 0.6127 0.7069 0.108 Uiso 1 1 calc R . .
H13C H 0.0632 0.5784 0.6711 0.108 Uiso 1 1 calc R . .
C14 C 0.2285(2) 0.68900(19) 0.57786(15) 0.0494(11) Uani 1 1 d . . .
C15 C 0.2863(2) 0.7323(2) 0.57861(17) 0.0625(14) Uani 1 1 d . . .
H15A H 0.3276 0.7098 0.5835 0.094 Uiso 1 1 calc R . .
H15B H 0.2857 0.7612 0.6048 0.094 Uiso 1 1 calc R . .
H15C H 0.2826 0.7538 0.5480 0.094 Uiso 1 1 calc R . .
C16 C 0.2273(2) 0.6431(2) 0.53779(15) 0.0581(13) Uani 1 1 d . . .
H16A H 0.2661 0.6173 0.5441 0.087 Uiso 1 1 calc R . .
H16B H 0.2275 0.6639 0.5072 0.087 Uiso 1 1 calc R . .
H16C H 0.1875 0.6186 0.5363 0.087 Uiso 1 1 calc R . .
C17 C 0.1645(2) 0.7254(2) 0.56744(17) 0.0644(14) Uani 1 1 d . . .
H17A H 0.1639 0.7471 0.5372 0.097 Uiso 1 1 calc R . .
H17B H 0.1622 0.7541 0.5935 0.097 Uiso 1 1 calc R . .
H17C H 0.1267 0.6983 0.5651 0.097 Uiso 1 1 calc R . .
C18 C 0.53354(19) 0.59472(16) 0.71657(13) 0.0346(9) Uani 1 1 d . . .
H18A H 0.5642 0.6219 0.7357 0.052 Uiso 1 1 calc R . .
H18B H 0.5002 0.6182 0.6962 0.052 Uiso 1 1 calc R . .
H18C H 0.5576 0.5697 0.6964 0.052 Uiso 1 1 calc R . .
C19 C 0.47206(18) 0.63542(16) 0.52395(13) 0.0350(9) Uani 1 1 d . . .
C20 C 0.4911(2) 0.63432(16) 0.57824(13) 0.0350(9) Uani 1 1 d . . .
H20A H 0.5364 0.6500 0.5864 0.042 Uiso 1 1 calc R . .
H20B H 0.4613 0.6611 0.5931 0.042 Uiso 1 1 calc R . .
C21 C 0.54228(18) 0.54608(15) 0.60712(12) 0.0299(8) Uani 1 1 d . . .
H21A H 0.5805 0.5679 0.6021 0.036 Uiso 1 1 calc R . .
C22 C 0.55262(17) 0.48412(16) 0.62411(12) 0.0280(8) Uani 1 1 d . . .
C23 C 0.61671(19) 0.46688(17) 0.63981(13) 0.0354(9) Uani 1 1 d . . .
H23A H 0.6511 0.4948 0.6378 0.043 Uiso 1 1 calc R . .
C24 C 0.63233(18) 0.41137(17) 0.65803(13) 0.0354(9) Uani 1 1 d . A .
C25 C 0.58101(18) 0.37135(17) 0.65906(13) 0.0340(9) Uani 1 1 d . . .
H25A H 0.5913 0.3321 0.6709 0.041 Uiso 1 1 calc R . .
C26 C 0.51522(18) 0.38516(16) 0.64373(12) 0.0310(8) Uani 1 1 d . . .
C27 C 0.50004(16) 0.44431(16) 0.62707(12) 0.0279(8) Uani 1 1 d . . .
C28 C 0.70416(19) 0.39436(18) 0.67667(14) 0.0458(10) Uani 1 1 d D . .
C29 C 0.7327(3) 0.4369(3) 0.7145(3) 0.063(2) Uani 0.707(7) 1 d PD A 1
H29A H 0.7061 0.4367 0.7407 0.095 Uiso 0.707(7) 1 calc PR A 1
H29B H 0.7331 0.4773 0.7009 0.095 Uiso 0.707(7) 1 calc PR A 1
H29C H 0.7777 0.4247 0.7267 0.095 Uiso 0.707(7) 1 calc PR A 1
C29A C 0.7075(9) 0.3818(7) 0.7316(4) 0.073(6) Uani 0.293(7) 1 d PD A 2
H29D H 0.7519 0.3688 0.7447 0.109 Uiso 0.293(7) 1 calc PR A 2
H29E H 0.6759 0.3503 0.7366 0.109 Uiso 0.293(7) 1 calc PR A 2
H29F H 0.6966 0.4185 0.7479 0.109 Uiso 0.293(7) 1 calc PR A 2
C30 C 0.7105(3) 0.3287(3) 0.6965(2) 0.055(2) Uani 0.707(7) 1 d PD A 1
H30A H 0.6849 0.3246 0.7231 0.083 Uiso 0.707(7) 1 calc PR A 1
H30B H 0.7568 0.3198 0.7079 0.083 Uiso 0.707(7) 1 calc PR A 1
H30C H 0.6938 0.3006 0.6710 0.083 Uiso 0.707(7) 1 calc PR A 1
C30A C 0.7281(7) 0.3419(6) 0.6519(5) 0.067(6) Uani 0.293(7) 1 d PD A 2
H30D H 0.7385 0.3543 0.6205 0.101 Uiso 0.293(7) 1 calc PR A 2
H30E H 0.6940 0.3110 0.6478 0.101 Uiso 0.293(7) 1 calc PR A 2
H30F H 0.7677 0.3259 0.6712 0.101 Uiso 0.293(7) 1 calc PR A 2
C31 C 0.7442(3) 0.3955(3) 0.6334(2) 0.0486(18) Uani 0.707(7) 1 d PD A 1
H31A H 0.7456 0.4365 0.6212 0.073 Uiso 0.707(7) 1 calc PR A 1
H31B H 0.7230 0.3692 0.6079 0.073 Uiso 0.707(7) 1 calc PR A 1
H31C H 0.7891 0.3814 0.6439 0.073 Uiso 0.707(7) 1 calc PR A 1
C31A C 0.7511(7) 0.4500(6) 0.6731(6) 0.070(6) Uani 0.293(7) 1 d PD A 2
H31D H 0.7371 0.4834 0.6919 0.105 Uiso 0.293(7) 1 calc PR A 2
H31E H 0.7489 0.4622 0.6395 0.105 Uiso 0.293(7) 1 calc PR A 2
H31F H 0.7964 0.4389 0.6858 0.105 Uiso 0.293(7) 1 calc PR A 2
C32 C 0.46021(18) 0.33902(17) 0.64724(14) 0.0364(9) Uani 1 1 d . . .
C33 C 0.41840(19) 0.35995(17) 0.68577(14) 0.0391(9) Uani 1 1 d . . .
H33A H 0.3841 0.3303 0.6887 0.059 Uiso 1 1 calc R . .
H33B H 0.3980 0.3986 0.6763 0.059 Uiso 1 1 calc R . .
H33C H 0.4467 0.3642 0.7166 0.059 Uiso 1 1 calc R . .
C34 C 0.4149(2) 0.33154(17) 0.59938(14) 0.0417(10) Uani 1 1 d . . .
H34A H 0.3800 0.3029 0.6034 0.062 Uiso 1 1 calc R . .
H34B H 0.4405 0.3166 0.5751 0.062 Uiso 1 1 calc R . .
H34C H 0.3954 0.3703 0.5892 0.062 Uiso 1 1 calc R . .
C35 C 0.4876(2) 0.27703(18) 0.66237(17) 0.0540(12) Uani 1 1 d . . .
H35A H 0.4512 0.2486 0.6622 0.081 Uiso 1 1 calc R . .
H35B H 0.5122 0.2793 0.6947 0.081 Uiso 1 1 calc R . .
H35C H 0.5168 0.2635 0.6399 0.081 Uiso 1 1 calc R . .
C36 C 0.4828(2) 0.69993(17) 0.50709(14) 0.0455(10) Uani 1 1 d . . .
H36A H 0.4674 0.7031 0.4727 0.068 Uiso 1 1 calc R . .
H36B H 0.5297 0.7097 0.5133 0.068 Uiso 1 1 calc R . .
H36C H 0.4581 0.7279 0.5246 0.068 Uiso 1 1 calc R . .
C37 C 0.51453(19) 0.59316(17) 0.49940(13) 0.0384(9) Uani 1 1 d . . .
H37A H 0.5055 0.5517 0.5080 0.058 Uiso 1 1 calc R . .
H37B H 0.5610 0.6023 0.5098 0.058 Uiso 1 1 calc R . .
H37C H 0.5045 0.5981 0.4646 0.058 Uiso 1 1 calc R . .
C38 C 0.40029(19) 0.62118(16) 0.50998(14) 0.0375(9) Uani 1 1 d . . .
H38A H 0.3743 0.6536 0.5221 0.045 Uiso 1 1 calc R . .
H38B H 0.3905 0.6217 0.4746 0.045 Uiso 1 1 calc R . .
C39 C 0.34791(18) 0.52815(16) 0.49579(14) 0.0353(9) Uani 1 1 d . . .
H39A H 0.3520 0.5381 0.4636 0.042 Uiso 1 1 calc R . .
C40 C 0.30960(18) 0.47618(17) 0.50208(13) 0.0363(9) Uani 1 1 d . . .
C41 C 0.2895(2) 0.4402(2) 0.46179(15) 0.0516(11) Uani 1 1 d . . .
H41A H 0.3061 0.4490 0.4328 0.062 Uiso 1 1 calc R . .
C42 C 0.2474(2) 0.3932(2) 0.46241(16) 0.0559(12) Uani 1 1 d . . .
C43 C 0.2188(2) 0.3853(2) 0.50502(16) 0.0515(11) Uani 1 1 d . . .
H43A H 0.1868 0.3547 0.5054 0.062 Uiso 1 1 calc R . .
C44 C 0.2349(2) 0.4197(2) 0.54611(15) 0.0460(10) Uani 1 1 d . . .
C45 C 0.28405(18) 0.46388(18) 0.54537(14) 0.0387(9) Uani 1 1 d . . .
C46 C 0.2282(3) 0.3516(2) 0.41917(18) 0.0740(16) Uani 1 1 d . . .
C47 C 0.1527(3) 0.3545(3) 0.4035(2) 0.107(2) Uani 1 1 d . . .
H47A H 0.1300 0.3411 0.4300 0.160 Uiso 1 1 calc R . .
H47B H 0.1405 0.3284 0.3757 0.160 Uiso 1 1 calc R . .
H47C H 0.1398 0.3958 0.3950 0.160 Uiso 1 1 calc R . .
C48 C 0.2622(4) 0.3694(3) 0.3763(2) 0.109(3) Uani 1 1 d . . .
H48A H 0.3099 0.3660 0.3850 0.163 Uiso 1 1 calc R . .
H48B H 0.2508 0.4109 0.3672 0.163 Uiso 1 1 calc R . .
H48C H 0.2477 0.3428 0.3492 0.163 Uiso 1 1 calc R . .
C49 C 0.2498(4) 0.2882(3) 0.4340(2) 0.113(3) Uani 1 1 d . . .
H49A H 0.2974 0.2876 0.4441 0.170 Uiso 1 1 calc R . .
H49B H 0.2386 0.2611 0.4067 0.170 Uiso 1 1 calc R . .
H49C H 0.2273 0.2752 0.4606 0.170 Uiso 1 1 calc R . .
C50 C 0.1990(2) 0.4120(2) 0.58945(16) 0.0511(11) Uani 1 1 d . . .
C51 C 0.1443(2) 0.3643(2) 0.58121(19) 0.0700(15) Uani 1 1 d . . .
H51A H 0.1125 0.3756 0.5534 0.105 Uiso 1 1 calc R . .
H51B H 0.1219 0.3618 0.6096 0.105 Uiso 1 1 calc R . .
H51C H 0.1637 0.3254 0.5754 0.105 Uiso 1 1 calc R . .
C52 C 0.1660(2) 0.4717(2) 0.6005(2) 0.0683(14) Uani 1 1 d . . .
H52A H 0.1996 0.5029 0.6071 0.102 Uiso 1 1 calc R . .
H52B H 0.1433 0.4666 0.6285 0.102 Uiso 1 1 calc R . .
H52C H 0.1342 0.4835 0.5728 0.102 Uiso 1 1 calc R . .
C53 C 0.2464(2) 0.3912(2) 0.63323(16) 0.0565(12) Uani 1 1 d . . .
H53A H 0.2817 0.4207 0.6405 0.085 Uiso 1 1 calc R . .
H53B H 0.2653 0.3524 0.6264 0.085 Uiso 1 1 calc R . .
H53C H 0.2225 0.3872 0.6608 0.085 Uiso 1 1 calc R . .

loop_
_atom_site_aniso_label
_atom_site_aniso_U_11
_atom_site_aniso_U_22
_atom_site_aniso_U_33
_atom_site_aniso_U_23
_atom_site_aniso_U_13
_atom_site_aniso_U_12
Sc 0.0362(4) 0.0323(4) 0.0254(4) 0.0022(3) 0.0058(3) 0.0080(3)
N1 0.0283(16) 0.0267(15) 0.0263(15) 0.0033(13) 0.0040(12) 0.0023(13)
C1 0.045(3) 0.020(3) 0.024(3) 0.000 0.009(2) 0.000
O1 0.0391(15) 0.0334(14) 0.0328(14) 0.0052(11) 0.0143(12) 0.0103(11)
O2 0.0306(14) 0.0295(13) 0.0330(14) -0.0012(11) 0.0061(11) 0.0043(11)
N2 0.0412(18) 0.0267(16) 0.0243(16) 0.0020(13) 0.0090(13) 0.0031(14)
C2 0.033(2) 0.0217(18) 0.0271(19) 0.0012(15) 0.0040(15) 0.0019(15)
O3 0.0313(14) 0.0401(15) 0.0344(15) 0.0001(12) 0.0021(11) 0.0014(12)
N3 0.0313(17) 0.0391(18) 0.0303(17) -0.0005(15) 0.0056(13) 0.0052(14)
C3 0.043(2) 0.0272(19) 0.0244(19) 0.0012(15) 0.0055(16) 0.0046(16)
C4 0.032(2) 0.0294(19) 0.031(2) 0.0010(16) 0.0052(16) 0.0036(16)
C5 0.040(2) 0.042(2) 0.033(2) 0.0086(18) 0.0123(17) 0.0024(18)
C6 0.040(2) 0.042(2) 0.043(2) 0.0058(19) 0.0141(18) 0.0131(18)
C7 0.039(2) 0.042(2) 0.042(2) 0.0038(19) 0.0059(18) 0.0133(18)
C8 0.037(2) 0.034(2) 0.037(2) 0.0039(17) 0.0070(17) 0.0121(17)
C9 0.037(2) 0.0271(19) 0.035(2) -0.0010(16) 0.0070(17) 0.0050(16)
C10 0.036(2) 0.072(3) 0.059(3) 0.020(2) 0.017(2) 0.021(2)
C11 0.059(3) 0.095(4) 0.068(3) 0.009(3) 0.027(3) 0.042(3)
C12 0.054(3) 0.117(5) 0.094(4) 0.060(4) 0.047(3) 0.044(3)
C13 0.042(3) 0.086(4) 0.090(4) 0.024(3) 0.020(3) 0.000(3)
C14 0.056(3) 0.048(3) 0.047(3) 0.017(2) 0.016(2) 0.026(2)
C15 0.077(3) 0.053(3) 0.063(3) 0.027(2) 0.029(3) 0.020(3)
C16 0.061(3) 0.079(3) 0.035(2) 0.017(2) 0.007(2) 0.027(3)
C17 0.066(3) 0.067(3) 0.061(3) 0.033(3) 0.011(2) 0.031(3)
C18 0.042(2) 0.0269(19) 0.033(2) 0.0013(16) 0.0010(17) -0.0052(17)
C19 0.039(2) 0.030(2) 0.037(2) 0.0066(17) 0.0089(17) 0.0025(17)
C20 0.046(2) 0.0255(19) 0.036(2) 0.0026(16) 0.0143(17) 0.0011(17)
C21 0.038(2) 0.030(2) 0.0221(18) -0.0008(15) 0.0055(15) -0.0018(17)
C22 0.036(2) 0.0276(18) 0.0214(18) 0.0008(15) 0.0061(15) 0.0034(16)
C23 0.035(2) 0.041(2) 0.031(2) 0.0003(17) 0.0100(16) -0.0020(18)
C24 0.033(2) 0.042(2) 0.031(2) -0.0013(17) 0.0030(16) 0.0084(18)
C25 0.033(2) 0.034(2) 0.036(2) 0.0052(17) 0.0079(16) 0.0095(17)
C26 0.034(2) 0.032(2) 0.0280(19) -0.0043(16) 0.0092(16) 0.0012(16)
C27 0.0261(19) 0.037(2) 0.0220(18) -0.0064(15) 0.0066(14) 0.0034(16)
C28 0.033(2) 0.050(3) 0.052(3) 0.009(2) -0.0002(19) 0.0061(19)
C29 0.042(4) 0.066(5) 0.075(5) -0.020(4) -0.014(4) 0.009(3)
C29A 0.079(13) 0.078(14) 0.057(11) 0.011(10) -0.002(9) 0.030(11)
C30 0.042(4) 0.051(4) 0.070(5) 0.017(3) 0.001(3) 0.014(3)
C30A 0.033(9) 0.092(15) 0.078(13) 0.003(11) 0.012(8) 0.011(9)
C31 0.027(3) 0.045(4) 0.075(5) 0.004(3) 0.015(3) 0.010(3)
C31A 0.043(10) 0.085(14) 0.079(14) -0.003(11) -0.003(9) 0.022(9)
C32 0.033(2) 0.034(2) 0.043(2) -0.0007(18) 0.0069(17) -0.0009(17)
C33 0.043(2) 0.034(2) 0.040(2) 0.0010(18) 0.0062(18) -0.0053(18)
C34 0.048(2) 0.034(2) 0.045(2) -0.0030(18) 0.0106(19) -0.0064(18)
C35 0.060(3) 0.030(2) 0.072(3) 0.006(2) 0.008(2) -0.001(2)
C36 0.066(3) 0.030(2) 0.041(2) 0.0058(18) 0.011(2) 0.008(2)
C37 0.049(2) 0.036(2) 0.032(2) -0.0015(17) 0.0135(18) -0.0004(18)
C38 0.045(2) 0.033(2) 0.035(2) 0.0068(17) 0.0080(18) 0.0009(18)
C39 0.036(2) 0.033(2) 0.037(2) 0.0018(17) 0.0052(17) 0.0058(17)
C40 0.033(2) 0.042(2) 0.033(2) -0.0007(17) 0.0025(16) -0.0009(17)
C41 0.057(3) 0.059(3) 0.037(2) -0.004(2) 0.002(2) -0.013(2)
C42 0.060(3) 0.056(3) 0.048(3) 0.001(2) -0.002(2) -0.013(2)
C43 0.049(3) 0.046(3) 0.057(3) 0.002(2) -0.001(2) -0.014(2)
C44 0.041(2) 0.050(3) 0.045(3) 0.012(2) 0.0004(19) -0.004(2)
C45 0.035(2) 0.038(2) 0.041(2) 0.0039(19) 0.0003(17) 0.0054(18)
C46 0.092(4) 0.071(4) 0.058(3) -0.012(3) 0.010(3) -0.037(3)
C47 0.106(5) 0.135(6) 0.072(4) -0.015(4) -0.011(4) -0.065(5)
C48 0.140(6) 0.128(6) 0.062(4) -0.042(4) 0.030(4) -0.080(5)
C49 0.189(8) 0.061(4) 0.084(5) -0.026(3) 0.002(5) -0.010(4)
C50 0.040(2) 0.054(3) 0.059(3) 0.010(2) 0.006(2) -0.012(2)
C51 0.050(3) 0.086(4) 0.074(4) 0.011(3) 0.009(3) -0.024(3)
C52 0.051(3) 0.070(4) 0.087(4) 0.010(3) 0.019(3) -0.005(3)
C53 0.057(3) 0.061(3) 0.053(3) 0.014(2) 0.011(2) -0.003(2)

loop_
_atom_type_symbol
_atom_type_description
_atom_type_scat_dispersion_real
_atom_type_scat_dispersion_imag
_atom_type_scat_source
C C 0.0033 0.0016 'International Tables Vol C Tables 4.2.6.8 and 6.1.1.4'
H H 0.0000 0.0000 'International Tables Vol C Tables 4.2.6.8 and 6.1.1.4'
N N 0.0061 0.0033 'International Tables Vol C Tables 4.2.6.8 and 6.1.1.4'
O O 0.0106 0.0060 'International Tables Vol C Tables 4.2.6.8 and 6.1.1.4'
Sc Sc 0.2519 0.3716 'International Tables Vol C Tables 4.2.6.8 and 6.1.1.4'

loop_
_geom_angle_atom_site_label_1
_geom_angle_atom_site_label_2
_geom_angle_atom_site_label_3
_geom_angle
_geom_angle_site_symmetry_1
_geom_angle_site_symmetry_3
_geom_angle_publ_flag
O3 Sc O1 94.10(11) . . ?
O3 Sc O2 90.79(10) . . ?
O1 Sc O2 165.24(10) . . ?
O3 Sc N2 153.03(11) . . ?
O1 Sc N2 101.21(11) . . ?
O2 Sc N2 80.00(10) . . ?
O3 Sc N3 81.23(11) . . ?
O1 Sc N3 88.97(10) . . ?
O2 Sc N3 105.56(10) . . ?
N2 Sc N3 77.02(11) . . ?
O3 Sc N1 106.47(10) . . ?
O1 Sc N1 78.66(10) . . ?
O2 Sc N1 86.60(10) . . ?
N2 Sc N1 98.29(10) . . ?
N3 Sc N1 165.74(11) . . ?
C3 N1 C2 115.0(3) . . ?
C3 N1 Sc 116.8(2) . . ?
C2 N1 Sc 126.1(2) . . ?
C18 C1 C18 108.8(4) . 2_656 ?
C18 C1 C2 110.54(19) . 2_656 ?
C18 C1 C2 111.91(19) 2_656 2_656 ?
C18 C1 C2 111.91(19) . . ?
C18 C1 C2 110.5(2) 2_656 . ?
C2 C1 C2 103.1(4) 2_656 . ?
C9 O1 Sc 124.8(2) . . ?
C27 O2 Sc 138.0(2) . . ?
C21 N2 C20 115.7(3) . . ?
C21 N2 Sc 127.6(2) . . ?
C20 N2 Sc 116.7(2) . . ?
N1 C2 C1 115.5(3) . . ?
N1 C2 H2A 108.4 . . ?
C1 C2 H2A 108.4 . . ?
N1 C2 H2B 108.4 . . ?
C1 C2 H2B 108.4 . . ?
H2A C2 H2B 107.5 . . ?
C45 O3 Sc 134.1(2) . . ?
C39 N3 C38 116.3(3) . . ?
C39 N3 Sc 121.1(3) . . ?
C38 N3 Sc 122.4(2) . . ?
N1 C3 C4 128.2(3) . . ?
N1 C3 H3A 115.9 . . ?
C4 C3 H3A 115.9 . . ?
C5 C4 C9 121.7(3) . . ?
C5 C4 C3 116.1(3) . . ?
C9 C4 C3 122.1(3) . . ?
C6 C5 C4 121.4(3) . . ?
C6 C5 H5A 119.3 . . ?
C4 C5 H5A 119.3 . . ?
C5 C6 C7 116.0(3) . . ?
C5 C6 C10 123.2(4) . . ?
C7 C6 C10 120.7(3) . . ?
C8 C7 C6 125.7(4) . . ?
C8 C7 H7A 117.1 . . ?
C6 C7 H7A 117.1 . . ?
C7 C8 C9 116.6(3) . . ?
C7 C8 C14 122.2(3) . . ?
C9 C8 C14 121.1(3) . . ?
O1 C9 C4 120.1(3) . . ?
O1 C9 C8 121.5(3) . . ?
C4 C9 C8 118.4(3) . . ?
C13 C10 C11 109.1(4) . . ?
C13 C10 C6 109.7(4) . . ?
C11 C10 C6 109.8(4) . . ?
C13 C10 C12 108.1(4) . . ?
C11 C10 C12 109.3(4) . . ?
C6 C10 C12 110.8(3) . . ?
C10 C11 H11A 109.5 . . ?
C10 C11 H11B 109.5 . . ?
H11A C11 H11B 109.5 . . ?
C10 C11 H11C 109.5 . . ?
H11A C11 H11C 109.5 . . ?
H11B C11 H11C 109.5 . . ?
C10 C12 H12A 109.5 . . ?
C10 C12 H12B 109.5 . . ?
H12A C12 H12B 109.5 . . ?
C10 C12 H12C 109.5 . . ?
H12A C12 H12C 109.5 . . ?
H12B C12 H12C 109.5 . . ?
C10 C13 H13A 109.5 . . ?
C10 C13 H13B 109.5 . . ?
H13A C13 H13B 109.5 . . ?
C10 C13 H13C 109.5 . . ?
H13A C13 H13C 109.5 . . ?
H13B C13 H13C 109.5 . . ?
C8 C14 C16 108.4(3) . . ?
C8 C14 C15 110.2(4) . . ?
C16 C14 C15 111.5(4) . . ?
C8 C14 C17 111.8(3) . . ?
C16 C14 C17 106.9(4) . . ?
C15 C14 C17 108.1(4) . . ?
C14 C15 H15A 109.5 . . ?
C14 C15 H15B 109.5 . . ?
H15A C15 H15B 109.5 . . ?
C14 C15 H15C 109.5 . . ?
H15A C15 H15C 109.5 . . ?
H15B C15 H15C 109.5 . . ?
C14 C16 H16A 109.5 . . ?
C14 C16 H16B 109.5 . . ?
H16A C16 H16B 109.5 . . ?
C14 C16 H16C 109.5 . . ?
H16A C16 H16C 109.5 . . ?
H16B C16 H16C 109.5 . . ?
C14 C17 H17A 109.5 . . ?
C14 C17 H17B 109.5 . . ?
H17A C17 H17B 109.5 . . ?
C14 C17 H17C 109.5 . . ?
H17A C17 H17C 109.5 . . ?
H17B C17 H17C 109.5 . . ?
C1 C18 H18A 109.5 . . ?
C1 C18 H18B 109.5 . . ?
H18A C18 H18B 109.5 . . ?
C1 C18 H18C 109.5 . . ?
H18A C18 H18C 109.5 . . ?
H18B C18 H18C 109.5 . . ?
C38 C19 C37 110.8(3) . . ?
C38 C19 C20 111.2(3) . . ?
C37 C19 C20 111.4(3) . . ?
C38 C19 C36 107.1(3) . . ?
C37 C19 C36 108.9(3) . . ?
C20 C19 C36 107.2(3) . . ?
N2 C20 C19 112.5(3) . . ?
N2 C20 H20A 109.1 . . ?
C19 C20 H20A 109.1 . . ?
N2 C20 H20B 109.1 . . ?
C19 C20 H20B 109.1 . . ?
H20A C20 H20B 107.8 . . ?
N2 C21 C22 127.1(3) . . ?
N2 C21 H21A 116.4 . . ?
C22 C21 H21A 116.4 . . ?
C23 C22 C27 120.6(3) . . ?
C23 C22 C21 117.0(3) . . ?
C27 C22 C21 122.4(3) . . ?
C24 C23 C22 122.5(4) . . ?
C24 C23 H23A 118.8 . . ?
C22 C23 H23A 118.8 . . ?
C23 C24 C25 117.0(3) . . ?
C23 C24 C28 121.0(4) . . ?
C25 C24 C28 121.9(3) . . ?
C24 C25 C26 124.0(3) . . ?
C24 C25 H25A 118.0 . . ?
C26 C25 H25A 118.0 . . ?
C25 C26 C27 117.8(3) . . ?
C25 C26 C32 121.3(3) . . ?
C27 C26 C32 120.8(3) . . ?
O2 C27 C22 120.5(3) . . ?
O2 C27 C26 121.4(3) . . ?
C22 C27 C26 118.1(3) . . ?
C30A C28 C29 136.0(7) . . ?
C30A C28 C24 113.6(7) . . ?
C29 C28 C24 110.4(4) . . ?
C30A C28 C29A 110.7(8) . . ?
C29 C28 C29A 56.4(7) . . ?
C24 C28 C29A 106.7(7) . . ?
C30A C28 C31 53.1(6) . . ?
C29 C28 C31 110.6(4) . . ?
C24 C28 C31 108.3(4) . . ?
C29A C28 C31 145.1(7) . . ?
C30A C28 C30 54.1(7) . . ?
C29 C28 C30 109.7(4) . . ?
C24 C28 C30 112.3(4) . . ?
C29A C28 C30 59.4(6) . . ?
C31 C28 C30 105.5(4) . . ?
C30A C28 C31A 110.1(7) . . ?
C29 C28 C31A 50.4(6) . . ?
C24 C28 C31A 110.3(6) . . ?
C29A C28 C31A 105.1(8) . . ?
C31 C28 C31A 63.0(6) . . ?
C30 C28 C31A 137.3(7) . . ?
C28 C29 H29A 109.5 . . ?
C28 C29 H29B 109.5 . . ?
C28 C29 H29C 109.5 . . ?
C28 C29A H29D 109.5 . . ?
C28 C29A H29E 109.5 . . ?
H29D C29A H29E 109.5 . . ?
C28 C29A H29F 109.5 . . ?
H29D C29A H29F 109.5 . . ?
H29E C29A H29F 109.5 . . ?
C28 C30 H30A 109.5 . . ?
C28 C30 H30B 109.5 . . ?
C28 C30 H30C 109.5 . . ?
C28 C30A H30D 109.5 . . ?
C28 C30A H30E 109.5 . . ?
H30D C30A H30E 109.5 . . ?
C28 C30A H30F 109.5 . . ?
H30D C30A H30F 109.5 . . ?
H30E C30A H30F 109.5 . . ?
C28 C31 H31A 109.5 . . ?
C28 C31 H31B 109.5 . . ?
C28 C31 H31C 109.5 . . ?
C28 C31A H31D 109.5 . . ?
C28 C31A H31E 109.5 . . ?
H31D C31A H31E 109.5 . . ?
C28 C31A H31F 109.5 . . ?
H31D C31A H31F 109.5 . . ?
H31E C31A H31F 109.5 . . ?
C35 C32 C34 107.4(3) . . ?
C35 C32 C26 112.2(3) . . ?
C34 C32 C26 112.0(3) . . ?
C35 C32 C33 107.2(3) . . ?
C34 C32 C33 108.7(3) . . ?
C26 C32 C33 109.1(3) . . ?
C32 C33 H33A 109.5 . . ?
C32 C33 H33B 109.5 . . ?
H33A C33 H33B 109.5 . . ?
C32 C33 H33C 109.5 . . ?
H33A C33 H33C 109.5 . . ?
H33B C33 H33C 109.5 . . ?
C32 C34 H34A 109.5 . . ?
C32 C34 H34B 109.5 . . ?
H34A C34 H34B 109.5 . . ?
C32 C34 H34C 109.5 . . ?
H34A C34 H34C 109.5 . . ?
H34B C34 H34C 109.5 . . ?
C32 C35 H35A 109.5 . . ?
C32 C35 H35B 109.5 . . ?
H35A C35 H35B 109.5 . . ?
C32 C35 H35C 109.5 . . ?
H35A C35 H35C 109.5 . . ?
H35B C35 H35C 109.5 . . ?
C19 C36 H36A 109.5 . . ?
C19 C36 H36B 109.5 . . ?
H36A C36 H36B 109.5 . . ?
C19 C36 H36C 109.5 . . ?
H36A C36 H36C 109.5 . . ?
H36B C36 H36C 109.5 . . ?
C19 C37 H37A 109.5 . . ?
C19 C37 H37B 109.5 . . ?
H37A C37 H37B 109.5 . . ?
C19 C37 H37C 109.5 . . ?
H37A C37 H37C 109.5 . . ?
H37B C37 H37C 109.5 . . ?
N3 C38 C19 116.3(3) . . ?
N3 C38 H38A 108.2 . . ?
C19 C38 H38A 108.2 . . ?
N3 C38 H38B 108.2 . . ?
C19 C38 H38B 108.2 . . ?
H38A C38 H38B 107.4 . . ?
N3 C39 C40 128.7(4) . . ?
N3 C39 H39A 115.7 . . ?
C40 C39 H39A 115.7 . . ?
C41 C40 C45 118.8(4) . . ?
C41 C40 C39 118.0(4) . . ?
C45 C40 C39 122.7(3) . . ?
C42 C41 C40 123.0(4) . . ?
C42 C41 H41A 118.5 . . ?
C40 C41 H41A 118.5 . . ?
C41 C42 C43 116.5(4) . . ?
C41 C42 C46 123.2(4) . . ?
C43 C42 C46 120.3(4) . . ?
C44 C43 C42 123.9(4) . . ?
C44 C43 H43A 118.0 . . ?
C42 C43 H43A 118.0 . . ?
C43 C44 C45 117.3(4) . . ?
C43 C44 C50 121.4(4) . . ?
C45 C44 C50 121.2(4) . . ?
O3 C45 C44 120.4(4) . . ?
O3 C45 C40 119.7(3) . . ?
C44 C45 C40 119.9(4) . . ?
C49 C46 C48 108.0(6) . . ?
C49 C46 C42 108.1(4) . . ?
C48 C46 C42 111.9(4) . . ?
C49 C46 C47 110.9(5) . . ?
C48 C46 C47 108.3(5) . . ?
C42 C46 C47 109.5(5) . . ?
C46 C47 H47A 109.5 . . ?
C46 C47 H47B 109.5 . . ?
H47A C47 H47B 109.5 . . ?
C46 C47 H47C 109.5 . . ?
H47A C47 H47C 109.5 . . ?
H47B C47 H47C 109.5 . . ?
C46 C48 H48A 109.5 . . ?
C46 C48 H48B 109.5 . . ?
H48A C48 H48B 109.5 . . ?
C46 C48 H48C 109.5 . . ?
H48A C48 H48C 109.5 . . ?
H48B C48 H48C 109.5 . . ?
C46 C49 H49A 109.5 . . ?
C46 C49 H49B 109.5 . . ?
H49A C49 H49B 109.5 . . ?
C46 C49 H49C 109.5 . . ?
H49A C49 H49C 109.5 . . ?
H49B C49 H49C 109.5 . . ?
C44 C50 C53 110.8(4) . . ?
C44 C50 C51 112.5(4) . . ?
C53 C50 C51 106.3(4) . . ?
C44 C50 C52 109.9(4) . . ?
C53 C50 C52 110.2(4) . . ?
C51 C50 C52 107.1(4) . . ?
C50 C51 H51A 109.5 . . ?
C50 C51 H51B 109.5 . . ?
H51A C51 H51B 109.5 . . ?
C50 C51 H51C 109.5 . . ?
H51A C51 H51C 109.5 . . ?
H51B C51 H51C 109.5 . . ?
C50 C52 H52A 109.5 . . ?
C50 C52 H52B 109.5 . . ?
H52A C52 H52B 109.5 . . ?
C50 C52 H52C 109.5 . . ?
H52A C52 H52C 109.5 . . ?
H52B C52 H52C 109.5 . . ?
C50 C53 H53A 109.5 . . ?
C50 C53 H53B 109.5 . . ?
H53A C53 H53B 109.5 . . ?
C50 C53 H53C 109.5 . . ?
H53A C53 H53C 109.5 . . ?
H53B C53 H53C 109.5 . . ?

loop_
_geom_bond_atom_site_label_1
_geom_bond_atom_site_label_2
_geom_bond_distance
_geom_bond_site_symmetry_2
_geom_bond_publ_flag
Sc O3 1.980(3) . ?
Sc O1 2.025(2) . ?
Sc O2 2.029(2) . ?
Sc N2 2.251(3) . ?
Sc N3 2.278(3) . ?
Sc N1 2.301(3) . ?
N1 C3 1.278(4) . ?
N1 C2 1.466(4) . ?
C1 C18 1.530(4) . ?
C1 C18 1.530(4) 2_656 ?
C1 C2 1.541(4) 2_656 ?
C1 C2 1.541(4) . ?
O1 C9 1.328(4) . ?
O2 C27 1.315(4) . ?
N2 C21 1.272(4) . ?
N2 C20 1.472(4) . ?
C2 H2A 0.9900 . ?
C2 H2B 0.9900 . ?
O3 C45 1.314(4) . ?
N3 C39 1.265(5) . ?
N3 C38 1.494(5) . ?
C3 C4 1.456(5) . ?
C3 H3A 0.9500 . ?
C4 C5 1.400(5) . ?
C4 C9 1.403(5) . ?
C5 C6 1.364(5) . ?
C5 H5A 0.9500 . ?
C6 C7 1.406(5) . ?
C6 C10 1.526(5) . ?
C7 C8 1.388(5) . ?
C7 H7A 0.9500 . ?
C8 C9 1.423(5) . ?
C8 C14 1.520(5) . ?
C10 C13 1.525(7) . ?
C10 C11 1.526(7) . ?
C10 C12 1.529(6) . ?
C11 H11A 0.9800 . ?
C11 H11B 0.9800 . ?
C11 H11C 0.9800 . ?
C12 H12A 0.9800 . ?
C12 H12B 0.9800 . ?
C12 H12C 0.9800 . ?
C13 H13A 0.9800 . ?
C13 H13B 0.9800 . ?
C13 H13C 0.9800 . ?
C14 C16 1.522(6) . ?
C14 C15 1.531(7) . ?
C14 C17 1.538(6) . ?
C15 H15A 0.9800 . ?
C15 H15B 0.9800 . ?
C15 H15C 0.9800 . ?
C16 H16A 0.9800 . ?
C16 H16B 0.9800 . ?
C16 H16C 0.9800 . ?
C17 H17A 0.9800 . ?
C17 H17B 0.9800 . ?
C17 H17C 0.9800 . ?
C18 H18A 0.9800 . ?
C18 H18B 0.9800 . ?
C18 H18C 0.9800 . ?
C19 C38 1.506(5) . ?
C19 C37 1.517(5) . ?
C19 C20 1.526(5) . ?
C19 C36 1.542(5) . ?
C20 H20A 0.9900 . ?
C20 H20B 0.9900 . ?
C21 C22 1.469(5) . ?
C21 H21A 0.9500 . ?
C22 C23 1.384(5) . ?
C22 C27 1.411(5) . ?
C23 C24 1.362(5) . ?
C23 H23A 0.9500 . ?
C24 C25 1.386(5) . ?
C24 C28 1.543(5) . ?
C25 C26 1.395(5) . ?
C25 H25A 0.9500 . ?
C26 C27 1.421(5) . ?
C26 C32 1.543(5) . ?
C28 C30A 1.482(10) . ?
C28 C29 1.484(7) . ?
C28 C29A 1.565(10) . ?
C28 C31 1.566(6) . ?
C28 C30 1.568(6) . ?
C28 C31A 1.586(11) . ?
C29 H29A 0.9800 . ?
C29 H29B 0.9800 . ?
C29 H29C 0.9800 . ?
C29A H29D 0.9800 . ?
C29A H29E 0.9800 . ?
C29A H29F 0.9800 . ?
C30 H30A 0.9800 . ?
C30 H30B 0.9800 . ?
C30 H30C 0.9800 . ?
C30A H30D 0.9800 . ?
C30A H30E 0.9800 . ?
C30A H30F 0.9800 . ?
C31 H31A 0.9800 . ?
C31 H31B 0.9800 . ?
C31 H31C 0.9800 . ?
C31A H31D 0.9800 . ?
C31A H31E 0.9800 . ?
C31A H31F 0.9800 . ?
C32 C35 1.531(5) . ?
C32 C34 1.536(5) . ?
C32 C33 1.549(5) . ?
C33 H33A 0.9800 . ?
C33 H33B 0.9800 . ?
C33 H33C 0.9800 . ?
C34 H34A 0.9800 . ?
C34 H34B 0.9800 . ?
C34 H34C 0.9800 . ?
C35 H35A 0.9800 . ?
C35 H35B 0.9800 . ?
C35 H35C 0.9800 . ?
C36 H36A 0.9800 . ?
C36 H36B 0.9800 . ?
C36 H36C 0.9800 . ?
C37 H37A 0.9800 . ?
C37 H37B 0.9800 . ?
C37 H37C 0.9800 . ?
C38 H38A 0.9900 . ?
C38 H38B 0.9900 . ?
C39 C40 1.427(5) . ?
C39 H39A 0.9500 . ?
C40 C41 1.405(6) . ?
C40 C45 1.422(5) . ?
C41 C42 1.361(6) . ?
C41 H41A 0.9500 . ?
C42 C43 1.421(6) . ?
C42 C46 1.539(7) . ?
C43 C44 1.390(6) . ?
C43 H43A 0.9500 . ?
C44 C45 1.414(6) . ?
C44 C50 1.524(6) . ?
C46 C49 1.523(8) . ?
C46 C48 1.532(7) . ?
C46 C47 1.554(8) . ?
C47 H47A 0.9800 . ?
C47 H47B 0.9800 . ?
C47 H47C 0.9800 . ?
C48 H48A 0.9800 . ?
C48 H48B 0.9800 . ?
C48 H48C 0.9800 . ?
C49 H49A 0.9800 . ?
C49 H49B 0.9800 . ?
C49 H49C 0.9800 . ?
C50 C53 1.532(6) . ?
C50 C51 1.540(6) . ?
C50 C52 1.547(7) . ?
C51 H51A 0.9800 . ?
C51 H51B 0.9800 . ?
C51 H51C 0.9800 . ?
C52 H52A 0.9800 . ?
C52 H52B 0.9800 . ?
C52 H52C 0.9800 . ?
C53 H53A 0.9800 . ?
C53 H53B 0.9800 . ?
C53 H53C 0.9800 . ?

loop_
_geom_torsion_atom_site_label_1
_geom_torsion_atom_site_label_2
_geom_torsion_atom_site_label_3
_geom_torsion_atom_site_label_4
_geom_torsion
_geom_torsion_site_symmetry_1
_geom_torsion_site_symmetry_2
_geom_torsion_site_symmetry_3
_geom_torsion_site_symmetry_4
_geom_torsion_publ_flag
O3 Sc N1 C3 -47.6(3) . . . . ?
O1 Sc N1 C3 43.4(3) . . . . ?
O2 Sc N1 C3 -137.4(3) . . . . ?
N2 Sc N1 C3 143.3(3) . . . . ?
N3 Sc N1 C3 73.6(5) . . . . ?
O3 Sc N1 C2 115.2(3) . . . . ?
O1 Sc N1 C2 -153.8(3) . . . . ?
O2 Sc N1 C2 25.4(3) . . . . ?
N2 Sc N1 C2 -54.0(3) . . . . ?
N3 Sc N1 C2 -123.6(4) . . . . ?
O3 Sc O1 C9 48.9(3) . . . . ?
O2 Sc O1 C9 -60.1(5) . . . . ?
N2 Sc O1 C9 -153.4(3) . . . . ?
N3 Sc O1 C9 130.0(3) . . . . ?
N1 Sc O1 C9 -57.1(3) . . . . ?
O3 Sc O2 C27 179.9(3) . . . . ?
O1 Sc O2 C27 -70.6(5) . . . . ?
N2 Sc O2 C27 25.4(3) . . . . ?
N3 Sc O2 C27 98.8(3) . . . . ?
N1 Sc O2 C27 -73.6(3) . . . . ?
O3 Sc N2 C21 -83.7(4) . . . . ?
O1 Sc N2 C21 152.9(3) . . . . ?
O2 Sc N2 C21 -12.1(3) . . . . ?
N3 Sc N2 C21 -120.8(3) . . . . ?
N1 Sc N2 C21 72.9(3) . . . . ?
O3 Sc N2 C20 93.0(3) . . . . ?
O1 Sc N2 C20 -30.4(2) . . . . ?
O2 Sc N2 C20 164.6(2) . . . . ?
N3 Sc N2 C20 55.9(2) . . . . ?
N1 Sc N2 C20 -110.3(2) . . . . ?
C3 N1 C2 C1 -88.3(3) . . . . ?
Sc N1 C2 C1 108.6(3) . . . . ?
C18 C1 C2 N1 -57.3(4) . . . . ?
C18 C1 C2 N1 64.2(3) 2_656 . . . ?
C2 C1 C2 N1 -176.1(3) 2_656 . . . ?
O1 Sc O3 C45 125.7(3) . . . . ?
O2 Sc O3 C45 -68.2(3) . . . . ?
N2 Sc O3 C45 0.9(5) . . . . ?
N3 Sc O3 C45 37.4(3) . . . . ?
N1 Sc O3 C45 -154.9(3) . . . . ?
O3 Sc N3 C39 -27.5(3) . . . . ?
O1 Sc N3 C39 -121.8(3) . . . . ?
O2 Sc N3 C39 60.9(3) . . . . ?
N2 Sc N3 C39 136.5(3) . . . . ?
N1 Sc N3 C39 -151.4(4) . . . . ?
O3 Sc N3 C38 148.3(3) . . . . ?
O1 Sc N3 C38 54.0(3) . . . . ?
O2 Sc N3 C38 -123.3(3) . . . . ?
N2 Sc N3 C38 -47.8(3) . . . . ?
N1 Sc N3 C38 24.4(6) . . . . ?
C2 N1 C3 C4 173.7(3) . . . . ?
Sc N1 C3 C4 -21.6(5) . . . . ?
N1 C3 C4 C5 171.1(4) . . . . ?
N1 C3 C4 C9 -11.9(6) . . . . ?
C9 C4 C5 C6 1.3(6) . . . . ?
C3 C4 C5 C6 178.3(4) . . . . ?
C4 C5 C6 C7 -3.2(6) . . . . ?
C4 C5 C6 C10 -179.8(4) . . . . ?
C5 C6 C7 C8 3.0(6) . . . . ?
C10 C6 C7 C8 179.6(4) . . . . ?
C6 C7 C8 C9 -0.6(6) . . . . ?
C6 C7 C8 C14 176.2(4) . . . . ?
Sc O1 C9 C4 44.1(4) . . . . ?
Sc O1 C9 C8 -136.0(3) . . . . ?
C5 C4 C9 O1 -178.9(3) . . . . ?
C3 C4 C9 O1 4.3(5) . . . . ?
C5 C4 C9 C8 1.2(5) . . . . ?
C3 C4 C9 C8 -175.6(3) . . . . ?
C7 C8 C9 O1 178.7(3) . . . . ?
C14 C8 C9 O1 1.8(6) . . . . ?
C7 C8 C9 C4 -1.5(5) . . . . ?
C14 C8 C9 C4 -178.3(4) . . . . ?
C5 C6 C10 C13 -132.7(5) . . . . ?
C7 C6 C10 C13 50.9(6) . . . . ?
C5 C6 C10 C11 107.3(5) . . . . ?
C7 C6 C10 C11 -69.0(5) . . . . ?
C5 C6 C10 C12 -13.5(7) . . . . ?
C7 C6 C10 C12 170.2(5) . . . . ?
C7 C8 C14 C16 -112.9(4) . . . . ?
C9 C8 C14 C16 63.8(5) . . . . ?
C7 C8 C14 C15 124.9(4) . . . . ?
C9 C8 C14 C15 -58.5(5) . . . . ?
C7 C8 C14 C17 4.7(6) . . . . ?
C9 C8 C14 C17 -178.6(4) . . . . ?
C21 N2 C20 C19 99.1(4) . . . . ?
Sc N2 C20 C19 -78.0(3) . . . . ?
C38 C19 C20 N2 67.6(4) . . . . ?
C37 C19 C20 N2 -56.6(4) . . . . ?
C36 C19 C20 N2 -175.6(3) . . . . ?
C20 N2 C21 C22 -175.6(3) . . . . ?
Sc N2 C21 C22 1.1(5) . . . . ?
N2 C21 C22 C23 -168.2(3) . . . . ?
N2 C21 C22 C27 8.4(5) . . . . ?
C27 C22 C23 C24 0.9(5) . . . . ?
C21 C22 C23 C24 177.5(3) . . . . ?
C22 C23 C24 C25 1.8(5) . . . . ?
C22 C23 C24 C28 -178.1(3) . . . . ?
C23 C24 C25 C26 -1.5(6) . . . . ?
C28 C24 C25 C26 178.4(3) . . . . ?
C24 C25 C26 C27 -1.4(5) . . . . ?
C24 C25 C26 C32 -178.2(3) . . . . ?
Sc O2 C27 C22 -24.3(5) . . . . ?
Sc O2 C27 C26 157.2(3) . . . . ?
C23 C22 C27 O2 177.5(3) . . . . ?
C21 C22 C27 O2 1.1(5) . . . . ?
C23 C22 C27 C26 -3.9(5) . . . . ?
C21 C22 C27 C26 179.7(3) . . . . ?
C25 C26 C27 O2 -177.4(3) . . . . ?
C32 C26 C27 O2 -0.6(5) . . . . ?
C25 C26 C27 C22 4.1(5) . . . . ?
C32 C26 C27 C22 -179.2(3) . . . . ?
C23 C24 C28 C30A -121.6(8) . . . . ?
C25 C24 C28 C30A 58.5(8) . . . . ?
C23 C24 C28 C29 56.6(6) . . . . ?
C25 C24 C28 C29 -123.3(5) . . . . ?
C23 C24 C28 C29A 116.2(7) . . . . ?
C25 C24 C28 C29A -63.7(8) . . . . ?
C23 C24 C28 C31 -64.7(5) . . . . ?
C25 C24 C28 C31 115.4(4) . . . . ?
C23 C24 C28 C30 179.3(4) . . . . ?
C25 C24 C28 C30 -0.6(6) . . . . ?
C23 C24 C28 C31A 2.6(8) . . . . ?
C25 C24 C28 C31A -177.3(7) . . . . ?
C25 C26 C32 C35 -7.7(5) . . . . ?
C27 C26 C32 C35 175.7(3) . . . . ?
C25 C26 C32 C34 -128.6(4) . . . . ?
C27 C26 C32 C34 54.8(4) . . . . ?
C25 C26 C32 C33 111.0(4) . . . . ?
C27 C26 C32 C33 -65.7(4) . . . . ?
C39 N3 C38 C19 -125.5(4) . . . . ?
Sc N3 C38 C19 58.5(4) . . . . ?
C37 C19 C38 N3 67.6(4) . . . . ?
C20 C19 C38 N3 -56.9(4) . . . . ?
C36 C19 C38 N3 -173.9(3) . . . . ?
C38 N3 C39 C40 -166.3(4) . . . . ?
Sc N3 C39 C40 9.8(5) . . . . ?
N3 C39 C40 C41 -171.3(4) . . . . ?
N3 C39 C40 C45 17.1(6) . . . . ?
C45 C40 C41 C42 -1.2(7) . . . . ?
C39 C40 C41 C42 -173.1(4) . . . . ?
C40 C41 C42 C43 6.1(7) . . . . ?
C40 C41 C42 C46 -176.6(5) . . . . ?
C41 C42 C43 C44 -4.7(7) . . . . ?
C46 C42 C43 C44 177.9(5) . . . . ?
C42 C43 C44 C45 -1.8(7) . . . . ?
C42 C43 C44 C50 175.6(4) . . . . ?
Sc O3 C45 C44 156.9(3) . . . . ?
Sc O3 C45 C40 -24.6(5) . . . . ?
C43 C44 C45 O3 -174.6(4) . . . . ?
C50 C44 C45 O3 8.1(6) . . . . ?
C43 C44 C45 C40 6.9(6) . . . . ?
C50 C44 C45 C40 -170.4(4) . . . . ?
C41 C40 C45 O3 175.9(4) . . . . ?
C39 C40 C45 O3 -12.6(6) . . . . ?
C41 C40 C45 C44 -5.6(6) . . . . ?
C39 C40 C45 C44 165.9(4) . . . . ?
C41 C42 C46 C49 119.1(6) . . . . ?
C43 C42 C46 C49 -63.6(7) . . . . ?
C41 C42 C46 C48 0.3(8) . . . . ?
C43 C42 C46 C48 177.5(5) . . . . ?
C41 C42 C46 C47 -119.9(6) . . . . ?
C43 C42 C46 C47 57.3(6) . . . . ?
C43 C44 C50 C53 117.6(5) . . . . ?
C45 C44 C50 C53 -65.2(5) . . . . ?
C43 C44 C50 C51 -1.2(6) . . . . ?
C45 C44 C50 C51 176.0(4) . . . . ?
C43 C44 C50 C52 -120.4(5) . . . . ?
C45 C44 C50 C52 56.8(5) . . . . ?

loop_
_platon_squeeze_void_nr
_platon_squeeze_void_average_x
_platon_squeeze_void_average_y
_platon_squeeze_void_average_z
_platon_squeeze_void_volume
_platon_squeeze_void_count_electrons
1 0.000 0.500 -0.016 1846.1 214.0
2 0.123 0.257 0.486 6.7 0.0
3 0.123 0.743 0.986 7.0 -0.3
4 0.500 0.000 0.295 1846.0 214.0
5 0.377 0.757 0.014 6.2 -0.2
6 0.376 0.243 0.514 6.5 -0.4
7 0.623 0.757 0.486 6.7 0.0
8 0.623 0.243 0.986 7.0 -0.3
9 0.877 0.257 0.014 6.2 -0.2
10 0.876 0.743 0.514 6.5 -0.4
